data_7035649
loop_
_publ_author_name
'Visinescu, Diana'
'Alexandru, Maria-Gabriela'
'Madalan, Augustin M.'
'Pichon, C\'eline'
'Duhayon, Carine'
'Sutter, Jean-Pascal'
'Andruh, Marius'

_publ_section_title
;
 Magneto-structural variety of new 3d-4f-4(5)d heterotrimetallic
 complexes.
;
_journal_issue 38
_journal_name_full 'Dalton transactions (Cambridge, England : 2003)'
_journal_page_first 16713
_journal_page_last 16727
_journal_paper_doi 10.1039/c5dt01738f
_journal_volume 44
_journal_year 2015
_chemical_formula_sum 'C46 H44 Cu2 Eu Mo N12 O10'
_chemical_formula_weight 1299.91
_chemical_name_systematic
;
 ?
;
_chemical_properties_physical Photo-sensitive
_space_group_crystal_system triclinic
_space_group_IT_number 2
_space_group_name_Hall '-P 1'
_space_group_name_H-M_alt 'P -1'
_symmetry_space_group_name_Hall '-P 1'
_symmetry_space_group_name_H-M 'P -1'
_atom_sites_solution_hydrogens geom
_audit_creation_method SHELXL-2014
_audit_update_record
;
2015-06-15 deposited with the CCDC.
2015-07-06 downloaded from the CCDC.
;
_cell_angle_alpha 94.967(3)
_cell_angle_beta 102.028(3)
_cell_angle_gamma 116.494(3)
_cell_formula_units_Z 2
_cell_length_a 11.4089(4)
_cell_length_b 12.4074(5)
_cell_length_c 20.6391(9)
_cell_measurement_reflns_used 31261
_cell_measurement_temperature 293(2)
_cell_measurement_theta_max 30.00
_cell_measurement_theta_min 2.36
_cell_volume 2503.0(2)
_computing_cell_refinement X-Area
_computing_data_collection X-Area
_computing_data_reduction X-Area
_computing_molecular_graphics 'Diamond 3.2 (Branderburg, 2014)'
_computing_publication_material 'WinGX (Farrugia, 2013)'
_computing_structure_refinement 'SHELXL-2014 (Sheldrick, 2014)'
_computing_structure_solution 'SHELXS-2014 (Sheldrick, 2014)'
_diffrn_ambient_temperature 293(2)
_diffrn_measured_fraction_theta_full 0.936
_diffrn_measured_fraction_theta_max 0.958
_diffrn_measurement_device_type 'STOE IPDS II'
_diffrn_measurement_method 'omega scans'
_diffrn_radiation_type MoK\a
_diffrn_radiation_wavelength 0.71073
_diffrn_reflns_av_R_equivalents 0.0515
_diffrn_reflns_av_unetI/netI 0.0494
_diffrn_reflns_laue_measured_fraction_full 0.936
_diffrn_reflns_laue_measured_fraction_max 0.958
_diffrn_reflns_limit_h_max 16
_diffrn_reflns_limit_h_min -16
_diffrn_reflns_limit_k_max 17
_diffrn_reflns_limit_k_min -17
_diffrn_reflns_limit_l_max 29
_diffrn_reflns_limit_l_min -29
_diffrn_reflns_number 31261
_diffrn_reflns_point_group_measured_fraction_full 0.936
_diffrn_reflns_point_group_measured_fraction_max 0.958
_diffrn_reflns_theta_full 25.242
_diffrn_reflns_theta_max 30.000
_diffrn_reflns_theta_min 2.360
_diffrn_source 'fine-focus sealed tube'
_exptl_absorpt_coefficient_mu 2.387
_exptl_absorpt_correction_T_max 0.6913
_exptl_absorpt_correction_T_min 0.5062
_exptl_absorpt_correction_type multi-scan
_exptl_absorpt_process_details
;
[c.f. r.h. blessing, acta cryst. (1995), a51, 33-38]
;
_exptl_crystal_colour green
_exptl_crystal_density_diffrn 1.725
_exptl_crystal_description prism
_exptl_crystal_F_000 1294
_exptl_crystal_preparation 'Magnetic properties'
_exptl_crystal_size_max 0.5
_exptl_crystal_size_mid 0.25
_exptl_crystal_size_min 0.15
_refine_diff_density_max 1.779
_refine_diff_density_min -1.449
_refine_diff_density_rms 0.127
_refine_ls_extinction_coef 0.0042(4)
_refine_ls_extinction_expression Fc^*^=kFc[1+0.001xFc^2^\l^3^/sin(2\q)]^-1/4^
_refine_ls_extinction_method SHELXL
_refine_ls_goodness_of_fit_ref 1.068
_refine_ls_hydrogen_treatment constr
_refine_ls_matrix_type full
_refine_ls_number_parameters 668
_refine_ls_number_reflns 13999
_refine_ls_number_restraints 0
_refine_ls_restrained_S_all 1.068
_refine_ls_R_factor_all 0.0728
_refine_ls_R_factor_gt 0.0549
_refine_ls_shift/su_max 0.001
_refine_ls_shift/su_mean 0.000
_refine_ls_structure_factor_coef Fsqd
_refine_ls_weighting_details 'w=1/[\s^2^(Fo^2^)+(0.0676P)^2^+3.3783P] where P=(Fo^2^+2Fc^2^)/3'
_refine_ls_weighting_scheme calc
_refine_ls_wR_factor_gt 0.1301
_refine_ls_wR_factor_ref 0.1383
_reflns_Friedel_coverage 0.000
_reflns_number_gt 11072
_reflns_number_total 13999
_reflns_threshold_expression 'I > 2\s(I)'
_cod_data_source_file c5dt01738f2.cif
_cod_data_source_block Compound_3
_cod_depositor_comments 'Adding full bibliography for 7035647--7035658.cif.'
_cod_original_cell_volume 2502.96(18)
_cod_database_code 7035649
_shelx_space_group_comment
;
The symmetry employed for this shelxl refinement is uniquely defined
by the following loop, which should always be used as a source of
symmetry information in preference to the above space-group names.
They are only intended as comments.
;
_shelxl_version_number 2014-3

loop_
_space_group_symop_operation_xyz
'x, y, z'
'-x, -y, -z'

loop_
_atom_site_label
_atom_site_type_symbol
_atom_site_fract_x
_atom_site_fract_y
_atom_site_fract_z
_atom_site_U_iso_or_equiv
_atom_site_adp_type
_atom_site_occupancy
_atom_site_site_symmetry_order
_atom_site_calc_flag
_atom_site_refinement_flags_posn
_atom_site_refinement_flags_adp
_atom_site_refinement_flags_occupancy
_atom_site_disorder_assembly
_atom_site_disorder_group
C1 C 0.8807(8) 0.4505(8) 0.4180(4) 0.083(3) Uani 1 1 d . . . . .
H1A H 0.9629 0.5065 0.4083 0.125 Uiso 1 1 calc R U . . .
H1B H 0.8592 0.4943 0.4502 0.125 Uiso 1 1 calc R U . . .
H1C H 0.8935 0.3868 0.4364 0.125 Uiso 1 1 calc R U . . .
C2 C 0.6447(6) 0.3138(5) 0.3605(3) 0.0463(12) Uani 1 1 d . . . . .
C3 C 0.5988(9) 0.3146(8) 0.4173(4) 0.072(2) Uani 1 1 d . . . . .
H3 H 0.6553 0.3725 0.4569 0.086 Uiso 1 1 calc R U . . .
C4 C 0.4670(10) 0.2280(10) 0.4146(5) 0.092(3) Uani 1 1 d . . . . .
H4 H 0.4345 0.2277 0.4524 0.110 Uiso 1 1 calc R U . . .
C5 C 0.3862(8) 0.1442(9) 0.3568(4) 0.076(2) Uani 1 1 d . . . . .
H5 H 0.2986 0.0861 0.3557 0.091 Uiso 1 1 calc R U . . .
C6 C 0.4298(6) 0.1420(6) 0.2990(3) 0.0514(13) Uani 1 1 d . . . . .
C7 C 0.5600(5) 0.2310(5) 0.2999(3) 0.0396(10) Uani 1 1 d . . . . .
C8 C 0.3387(7) 0.0444(7) 0.2405(4) 0.0637(17) Uani 1 1 d . . . . .
H8 H 0.2583 -0.0150 0.2468 0.076 Uiso 1 1 calc R U . . .
C9 C 0.2502(11) -0.0876(9) 0.1366(6) 0.124(5) Uani 0.7 1 d . . P A 1
H9A H 0.2863 -0.1452 0.1386 0.149 Uiso 0.7 1 calc R U P A 1
H9B H 0.1704 -0.1209 0.1534 0.149 Uiso 0.7 1 calc R U P A 1
C10 C 0.2068(11) -0.0837(11) 0.0672(7) 0.081(4) Uani 0.7 1 d . . P A 1
H10A H 0.1716 -0.0255 0.0648 0.097 Uiso 0.7 1 calc R U P A 1
H10B H 0.1322 -0.1641 0.0437 0.097 Uiso 0.7 1 calc R U P A 1
C11 C 0.3149(8) -0.0484(7) 0.0305(4) 0.068(2) Uani 0.7 1 d . . P A 1
H11A H 0.3620 -0.0966 0.0387 0.081 Uiso 0.7 1 calc R U P A 1
H11B H 0.2736 -0.0649 -0.0178 0.081 Uiso 0.7 1 calc R U P A 1
C9A C 0.2502(11) -0.0876(9) 0.1366(6) 0.124(5) Uani 0.3 1 d . . P A 2
H9A1 H 0.2327 -0.1533 0.1616 0.149 Uiso 0.3 1 calc R U P A 2
H9A2 H 0.1662 -0.0832 0.1225 0.149 Uiso 0.3 1 calc R U P A 2
C10A C 0.282(3) -0.121(3) 0.0781(19) 0.086(9) Uani 0.3 1 d . . P A 2
H10C H 0.3577 -0.1368 0.0937 0.103 Uiso 0.3 1 calc R U P A 2
H10D H 0.2047 -0.1988 0.0536 0.103 Uiso 0.3 1 calc R U P A 2
C11A C 0.3149(8) -0.0484(7) 0.0305(4) 0.068(2) Uani 0.3 1 d . . P A 2
H11C H 0.2310 -0.0554 0.0027 0.081 Uiso 0.3 1 calc R U P A 2
H11D H 0.3512 -0.0832 0.0013 0.081 Uiso 0.3 1 calc R U P A 2
C12 C 0.4342(7) 0.1494(7) 0.0097(3) 0.0562(15) Uani 1 1 d . . . . .
H12 H 0.3834 0.1083 -0.0345 0.067 Uiso 1 1 calc R U . . .
C13 C 0.5262(7) 0.2771(7) 0.0190(3) 0.0552(14) Uani 1 1 d . . . . .
C14 C 0.5172(10) 0.3325(9) -0.0372(4) 0.081(2) Uani 1 1 d . . . . .
H14 H 0.4533 0.2850 -0.0780 0.097 Uiso 1 1 calc R U . . .
C15 C 0.6002(12) 0.4540(10) -0.0329(4) 0.092(3) Uani 1 1 d . . . . .
H15 H 0.5922 0.4883 -0.0708 0.110 Uiso 1 1 calc R U . . .
C16 C 0.6959(10) 0.5272(8) 0.0267(4) 0.076(2) Uani 1 1 d . . . . .
H16 H 0.7534 0.6099 0.0289 0.091 Uiso 1 1 calc R U . . .
C17 C 0.7056(7) 0.4769(6) 0.0828(3) 0.0495(13) Uani 1 1 d . . . . .
C18 C 0.6226(6) 0.3499(5) 0.0805(3) 0.0421(11) Uani 1 1 d . . . . .
C19 C 0.8855(9) 0.6674(6) 0.1496(4) 0.075(2) Uani 1 1 d . . . . .
H19A H 0.9392 0.7049 0.1957 0.113 Uiso 1 1 calc R U . . .
H19B H 0.9441 0.6703 0.1217 0.113 Uiso 1 1 calc R U . . .
H19C H 0.8375 0.7112 0.1340 0.113 Uiso 1 1 calc R U . . .
C20 C 0.4623(6) 0.4079(7) 0.1981(4) 0.0626(17) Uani 1 1 d . . . . .
H20A H 0.4604 0.3567 0.1598 0.094 Uiso 1 1 calc R U . . .
H20B H 0.3993 0.3578 0.2211 0.094 Uiso 1 1 calc R U . . .
H20C H 0.4370 0.4675 0.1830 0.094 Uiso 1 1 calc R U . . .
C21 C 0.6151(6) 0.5487(6) 0.3025(3) 0.0496(13) Uani 1 1 d . . . . .
C22 C 0.5114(9) 0.5516(10) 0.3247(5) 0.082(3) Uani 1 1 d . . . . .
H22 H 0.4212 0.4968 0.3016 0.098 Uiso 1 1 calc R U . . .
C23 C 0.5426(11) 0.6384(13) 0.3829(6) 0.112(4) Uani 1 1 d . . . . .
H23 H 0.4734 0.6434 0.3979 0.135 Uiso 1 1 calc R U . . .
C24 C 0.6755(11) 0.7146(11) 0.4167(5) 0.095(3) Uani 1 1 d . . . . .
H24 H 0.6962 0.7707 0.4557 0.114 Uiso 1 1 calc R U . . .
C25 C 0.7820(8) 0.7116(7) 0.3948(4) 0.0636(17) Uani 1 1 d . . . . .
C26 C 0.7531(6) 0.6281(5) 0.3372(3) 0.0464(12) Uani 1 1 d . . . . .
C27 C 0.9171(9) 0.7912(8) 0.4375(4) 0.075(2) Uani 1 1 d . . . . .
H27 H 0.9240 0.8422 0.4755 0.090 Uiso 1 1 calc R U . . .
C28 C 1.1547(12) 0.8910(14) 0.4833(7) 0.142(6) Uani 0.55 1 d . . P B 1
H28A H 1.1330 0.9495 0.5051 0.170 Uiso 0.55 1 calc R U P B 1
H28B H 1.1714 0.8459 0.5170 0.170 Uiso 0.55 1 calc R U P B 1
C29 C 1.2691(17) 0.9545(18) 0.4706(10) 0.093(6) Uani 0.55 1 d . . P B 1
H29A H 1.3338 1.0116 0.5119 0.111 Uiso 0.55 1 calc R U P B 1
H29B H 1.2560 1.0029 0.4381 0.111 Uiso 0.55 1 calc R U P B 1
C30 C 1.3324(9) 0.8806(9) 0.4428(5) 0.094(3) Uani 0.55 1 d . . P B 1
H30A H 1.4197 0.9376 0.4372 0.113 Uiso 0.55 1 calc R U P B 1
H30B H 1.3492 0.8345 0.4760 0.113 Uiso 0.55 1 calc R U P B 1
C28A C 1.1547(12) 0.8910(14) 0.4833(7) 0.142(6) Uani 0.45 1 d . . P B 2
H28C H 1.1868 0.9708 0.4708 0.170 Uiso 0.45 1 calc R U P B 2
H28D H 1.1314 0.8985 0.5254 0.170 Uiso 0.45 1 calc R U P B 2
C29A C 1.2592(18) 0.8633(16) 0.4946(7) 0.059(4) Uani 0.45 1 d . . P B 2
H29C H 1.2230 0.7781 0.4992 0.071 Uiso 0.45 1 calc R U P B 2
H29D H 1.3241 0.9137 0.5375 0.071 Uiso 0.45 1 calc R U P B 2
C30A C 1.3324(9) 0.8806(9) 0.4428(5) 0.094(3) Uani 0.45 1 d . . P B 2
H30C H 1.4117 0.8695 0.4589 0.113 Uiso 0.45 1 calc R U P B 2
H30D H 1.3641 0.9641 0.4358 0.113 Uiso 0.45 1 calc R U P B 2
C31 C 1.3116(6) 0.7813(6) 0.3359(4) 0.0616(17) Uani 1 1 d . . . . .
H31 H 1.4052 0.8335 0.3495 0.074 Uiso 1 1 calc R U . . .
C32 C 1.2594(6) 0.6982(6) 0.2716(4) 0.0593(16) Uani 1 1 d . . . . .
C33 C 1.3519(7) 0.7085(8) 0.2336(5) 0.077(2) Uani 1 1 d . . . . .
H33 H 1.4415 0.7714 0.2493 0.092 Uiso 1 1 calc R U . . .
C34 C 1.3134(9) 0.6304(10) 0.1760(6) 0.093(3) Uani 1 1 d . . . . .
H34 H 1.3763 0.6402 0.1518 0.111 Uiso 1 1 calc R U . . .
C35 C 1.1806(9) 0.5336(8) 0.1507(5) 0.077(2) Uani 1 1 d . . . . .
H35 H 1.1549 0.4798 0.1100 0.092 Uiso 1 1 calc R U . . .
C36 C 1.0873(6) 0.5192(6) 0.1878(4) 0.0526(14) Uani 1 1 d . . . . .
C37 C 1.1233(5) 0.6026(5) 0.2470(3) 0.0467(12) Uani 1 1 d . . . . .
C38 C 0.9182(9) 0.3232(8) 0.1160(5) 0.078(2) Uani 1 1 d . . . . .
H38A H 0.8236 0.2648 0.1076 0.117 Uiso 1 1 calc R U . . .
H38B H 0.9339 0.3523 0.0755 0.117 Uiso 1 1 calc R U . . .
H38C H 0.9730 0.2845 0.1298 0.117 Uiso 1 1 calc R U . . .
C39 C 0.9889(5) 0.9240(4) 0.2751(3) 0.0430(12) Uani 1 1 d . . . . .
C40 C 0.7284(5) 0.8355(5) 0.2210(3) 0.0445(11) Uani 1 1 d . . . . .
C41 C 0.7126(5) 1.0307(5) 0.1834(3) 0.0429(11) Uani 1 1 d . . . . .
C42 C 0.8984(5) 1.2085(5) 0.2720(3) 0.0475(13) Uani 1 1 d . . . . .
C43 C 0.8868(6) 0.9697(6) 0.1503(3) 0.0513(13) Uani 1 1 d . . . . .
C44 C 1.0728(6) 1.1531(6) 0.2371(5) 0.071(2) Uani 1 1 d . . . . .
C45 C 1.0100(8) 1.1038(8) 0.3530(4) 0.0671(19) Uani 1 1 d . . . . .
C46 C 0.7447(7) 0.9985(7) 0.3147(3) 0.0584(15) Uani 1 1 d . . . . .
Cu1 Cu 0.50612(6) 0.14892(6) 0.15314(3) 0.03872(14) Uani 1 1 d . . . . .
Cu2 Cu 1.04500(7) 0.71756(6) 0.34910(4) 0.04274(15) Uani 1 1 d . . . . .
Eu1 Eu 0.79655(2) 0.43161(2) 0.24160(2) 0.03215(8) Uani 1 1 d . . . . .
Mo1 Mo 0.88099(4) 1.02683(4) 0.25126(2) 0.03503(10) Uani 1 1 d . . . . .
N1 N 0.3539(5) 0.0298(5) 0.1837(3) 0.0590(14) Uani 1 1 d . . . . .
N2 N 0.4135(5) 0.0849(5) 0.0552(3) 0.0506(12) Uani 1 1 d . . . . .
N3 N 1.0277(7) 0.8006(6) 0.4298(3) 0.0747(18) Uani 1 1 d . . . . .
N4 N 1.2457(5) 0.7925(5) 0.3765(3) 0.0557(13) Uani 1 1 d . . . . .
N5 N 1.0450(5) 0.8687(4) 0.2888(3) 0.0529(13) Uani 1 1 d . . . . .
N6 N 0.6507(6) 0.7336(5) 0.2035(3) 0.0625(15) Uani 1 1 d . . . . .
N7 N 0.6237(6) 1.0374(5) 0.1496(3) 0.0575(14) Uani 1 1 d . . . . .
N8 N 0.9032(5) 1.3018(5) 0.2790(3) 0.0588(14) Uani 1 1 d . . . . .
N9 N 0.8907(8) 0.9386(9) 0.0974(4) 0.085(2) Uani 1 1 d . . . . .
N10 N 1.1727(8) 1.2212(9) 0.2270(7) 0.125(4) Uani 1 1 d . . . . .
N11 N 1.0840(9) 1.1426(10) 0.4059(4) 0.112(3) Uani 1 1 d . . . . .
N12 N 0.6705(8) 0.9829(8) 0.3466(4) 0.085(2) Uani 1 1 d . . . . .
O1 O 0.7718(4) 0.3970(4) 0.3573(2) 0.0471(9) Uani 1 1 d . . . . .
O2 O 0.6079(4) 0.2414(3) 0.24595(19) 0.0387(7) Uani 1 1 d . . . . .
O1W O 0.8669(19) 0.7943(15) -0.0435(8) 0.230(7) Uani 1 1 d . . . . .
O3 O 0.6406(4) 0.3074(3) 0.13619(18) 0.0400(7) Uani 1 1 d . . . . .
O2W O 0.7856(19) 0.528(2) 0.5840(10) 0.341(13) Uani 1 1 d . . . . .
O4 O 0.7895(5) 0.5420(4) 0.1458(2) 0.0519(10) Uani 1 1 d . . . . .
O5 O 0.5982(4) 0.4703(4) 0.2439(2) 0.0467(9) Uani 1 1 d . . . . .
O6 O 0.8483(4) 0.6171(3) 0.3129(2) 0.0411(8) Uani 1 1 d . . . . .
O7 O 1.0279(4) 0.5889(3) 0.2780(2) 0.0439(8) Uani 1 1 d . . . . .
O8 O 0.9542(4) 0.4255(4) 0.1689(3) 0.0567(11) Uani 1 1 d . . . . .

loop_
_atom_site_aniso_label
_atom_site_aniso_U_11
_atom_site_aniso_U_22
_atom_site_aniso_U_33
_atom_site_aniso_U_23
_atom_site_aniso_U_13
_atom_site_aniso_U_12
C1 0.067(5) 0.082(5) 0.055(4) 0.023(4) -0.009(4) 0.005(4)
C2 0.047(3) 0.042(3) 0.045(3) 0.016(2) 0.010(2) 0.016(2)
C3 0.079(5) 0.078(5) 0.044(3) 0.016(3) 0.019(3) 0.023(4)
C4 0.076(5) 0.125(8) 0.065(5) 0.027(5) 0.039(5) 0.032(6)
C5 0.050(4) 0.100(6) 0.063(4) 0.028(4) 0.027(3) 0.017(4)
C6 0.040(3) 0.056(3) 0.059(3) 0.023(3) 0.019(3) 0.019(3)
C7 0.038(2) 0.040(2) 0.042(3) 0.017(2) 0.011(2) 0.018(2)
C8 0.040(3) 0.060(4) 0.075(5) 0.019(3) 0.020(3) 0.008(3)
C9 0.089(7) 0.081(6) 0.095(8) -0.023(5) 0.035(6) -0.046(5)
C10 0.044(5) 0.054(6) 0.097(10) -0.010(6) -0.008(6) -0.001(4)
C11 0.056(4) 0.054(4) 0.065(4) -0.013(3) -0.005(3) 0.016(3)
C9A 0.089(7) 0.081(6) 0.095(8) -0.023(5) 0.035(6) -0.046(5)
C10A 0.068(17) 0.057(15) 0.11(3) 0.009(16) 0.006(17) 0.019(13)
C11A 0.056(4) 0.054(4) 0.065(4) -0.013(3) -0.005(3) 0.016(3)
C12 0.050(3) 0.073(4) 0.038(3) -0.003(3) 0.000(2) 0.032(3)
C13 0.055(3) 0.068(4) 0.040(3) 0.011(3) 0.007(3) 0.030(3)
C14 0.102(7) 0.095(6) 0.037(3) 0.015(4) 0.002(4) 0.046(5)
C15 0.137(9) 0.100(7) 0.046(4) 0.031(4) 0.019(5) 0.062(7)
C16 0.112(7) 0.072(5) 0.051(4) 0.030(4) 0.027(4) 0.045(5)
C17 0.060(3) 0.055(3) 0.041(3) 0.016(2) 0.019(3) 0.030(3)
C18 0.043(3) 0.046(3) 0.037(2) 0.010(2) 0.011(2) 0.020(2)
C19 0.099(6) 0.040(3) 0.074(5) 0.024(3) 0.022(4) 0.021(4)
C20 0.038(3) 0.069(4) 0.072(4) 0.004(3) 0.005(3) 0.025(3)
C21 0.048(3) 0.057(3) 0.053(3) 0.017(3) 0.017(3) 0.030(3)
C22 0.060(4) 0.121(7) 0.072(5) 0.007(5) 0.021(4) 0.052(5)
C23 0.082(6) 0.180(12) 0.092(7) -0.007(8) 0.031(6) 0.079(8)
C24 0.090(6) 0.122(8) 0.078(6) -0.015(6) 0.028(5) 0.057(6)
C25 0.068(4) 0.075(4) 0.059(4) 0.009(3) 0.026(3) 0.041(4)
C26 0.050(3) 0.045(3) 0.050(3) 0.015(2) 0.020(2) 0.024(2)
C27 0.083(5) 0.067(5) 0.062(4) -0.008(4) 0.025(4) 0.027(4)
C28 0.083(7) 0.146(11) 0.120(10) -0.080(9) -0.010(7) 0.025(8)
C29 0.066(9) 0.091(12) 0.078(11) -0.024(9) -0.018(9) 0.024(9)
C30 0.066(5) 0.079(6) 0.092(7) -0.018(5) -0.027(5) 0.024(4)
C28A 0.083(7) 0.146(11) 0.120(10) -0.080(9) -0.010(7) 0.025(8)
C29A 0.071(10) 0.063(9) 0.039(7) 0.007(6) 0.001(6) 0.034(8)
C30A 0.066(5) 0.079(6) 0.092(7) -0.018(5) -0.027(5) 0.024(4)
C31 0.035(3) 0.055(4) 0.079(5) 0.007(3) 0.004(3) 0.014(3)
C32 0.034(3) 0.049(3) 0.082(5) 0.004(3) 0.013(3) 0.013(2)
C33 0.042(3) 0.080(5) 0.090(6) 0.010(4) 0.026(4) 0.012(3)
C34 0.069(5) 0.094(6) 0.128(9) 0.025(6) 0.060(6) 0.035(5)
C35 0.067(5) 0.075(5) 0.086(6) 0.007(4) 0.038(4) 0.027(4)
C36 0.040(3) 0.053(3) 0.065(4) 0.010(3) 0.018(3) 0.020(2)
C37 0.035(2) 0.041(3) 0.067(4) 0.011(2) 0.016(2) 0.020(2)
C38 0.067(5) 0.070(5) 0.084(6) -0.015(4) 0.020(4) 0.026(4)
C39 0.031(2) 0.032(2) 0.055(3) 0.010(2) -0.001(2) 0.0108(18)
C40 0.037(2) 0.046(3) 0.052(3) 0.014(2) 0.017(2) 0.018(2)
C41 0.035(2) 0.042(3) 0.050(3) 0.002(2) 0.003(2) 0.022(2)
C42 0.036(2) 0.038(3) 0.065(4) 0.007(2) 0.003(2) 0.019(2)
C43 0.044(3) 0.069(4) 0.049(3) 0.020(3) 0.014(2) 0.032(3)
C44 0.036(3) 0.046(3) 0.128(7) 0.028(4) 0.025(4) 0.014(3)
C45 0.058(4) 0.077(5) 0.058(4) -0.004(3) -0.004(3) 0.037(4)
C46 0.048(3) 0.063(4) 0.049(3) 0.002(3) 0.012(3) 0.015(3)
Cu1 0.0270(3) 0.0340(3) 0.0430(3) 0.0030(2) 0.0027(2) 0.0082(2)
Cu2 0.0385(3) 0.0340(3) 0.0461(3) 0.0041(3) 0.0051(3) 0.0127(2)
Eu1 0.02625(11) 0.02564(11) 0.03772(12) 0.00544(8) 0.00618(8) 0.00790(8)
Mo1 0.02741(18) 0.03133(19) 0.0431(2) 0.00873(16) 0.00409(16) 0.01349(15)
N1 0.038(2) 0.046(3) 0.064(3) 0.007(2) 0.013(2) -0.002(2)
N2 0.037(2) 0.049(3) 0.050(3) -0.005(2) -0.004(2) 0.018(2)
N3 0.065(4) 0.075(4) 0.058(4) -0.020(3) 0.006(3) 0.022(3)
N4 0.039(2) 0.043(2) 0.071(4) 0.003(2) -0.003(2) 0.016(2)
N5 0.040(2) 0.038(2) 0.072(3) 0.015(2) 0.000(2) 0.0172(19)
N6 0.044(3) 0.049(3) 0.078(4) 0.018(3) 0.013(3) 0.009(2)
N7 0.052(3) 0.059(3) 0.059(3) 0.000(2) -0.002(2) 0.034(3)
N8 0.047(3) 0.039(2) 0.084(4) 0.006(3) 0.006(3) 0.022(2)
N9 0.091(5) 0.132(7) 0.061(4) 0.026(4) 0.030(4) 0.072(5)
N10 0.059(4) 0.094(6) 0.221(13) 0.051(7) 0.069(6) 0.019(4)
N11 0.088(6) 0.164(9) 0.065(5) -0.029(5) -0.019(4) 0.071(6)
N12 0.069(4) 0.097(5) 0.070(4) -0.004(4) 0.030(4) 0.022(4)
O1 0.0385(19) 0.046(2) 0.041(2) 0.0096(16) 0.0034(16) 0.0095(16)
O2 0.0325(16) 0.0352(17) 0.0400(18) 0.0061(14) 0.0079(14) 0.0102(13)
O1W 0.36(2) 0.226(15) 0.219(15) 0.090(12) 0.150(15) 0.195(16)
O3 0.0362(17) 0.0375(17) 0.0364(17) 0.0076(14) 0.0037(14) 0.0117(14)
O2W 0.194(17) 0.42(3) 0.211(19) 0.020(19) 0.010(14) 0.004(17)
O4 0.060(2) 0.0375(19) 0.050(2) 0.0106(17) 0.0132(19) 0.0162(18)
O5 0.0338(17) 0.045(2) 0.058(2) 0.0076(18) 0.0065(17) 0.0196(16)
O6 0.0364(17) 0.0350(17) 0.047(2) 0.0022(15) 0.0099(15) 0.0145(14)
O7 0.0325(17) 0.0356(17) 0.058(2) 0.0027(16) 0.0137(16) 0.0119(14)
O8 0.043(2) 0.051(2) 0.068(3) -0.004(2) 0.018(2) 0.0176(19)

loop_
_atom_type_symbol
_atom_type_description
_atom_type_scat_dispersion_real
_atom_type_scat_dispersion_imag
_atom_type_scat_source
C C 0.0033 0.0016 'International Tables Vol C Tables 4.2.6.8 and 6.1.1.4'
H H 0.0000 0.0000 'International Tables Vol C Tables 4.2.6.8 and 6.1.1.4'
Cu Cu 0.3201 1.2651 'International Tables Vol C Tables 4.2.6.8 and 6.1.1.4'
Eu Eu -0.1578 3.6682 'International Tables Vol C Tables 4.2.6.8 and 6.1.1.4'
Mo Mo -1.6832 0.6857 'International Tables Vol C Tables 4.2.6.8 and 6.1.1.4'
N N 0.0061 0.0033 'International Tables Vol C Tables 4.2.6.8 and 6.1.1.4'
O O 0.0106 0.0060 'International Tables Vol C Tables 4.2.6.8 and 6.1.1.4'

loop_
_geom_angle_atom_site_label_1
_geom_angle_atom_site_label_2
_geom_angle_atom_site_label_3
_geom_angle
_geom_angle_site_symmetry_1
_geom_angle_site_symmetry_3
O1 C1 H1A 109.5 . .
O1 C1 H1B 109.5 . .
H1A C1 H1B 109.5 . .
O1 C1 H1C 109.5 . .
H1A C1 H1C 109.5 . .
H1B C1 H1C 109.5 . .
O1 C2 C3 123.9(6) . .
O1 C2 C7 114.6(5) . .
C3 C2 C7 121.3(6) . .
C2 C3 C4 119.2(7) . .
C2 C3 H3 120.4 . .
C4 C3 H3 120.4 . .
C5 C4 C3 119.7(8) . .
C5 C4 H4 120.2 . .
C3 C4 H4 120.2 . .
C4 C5 C6 122.1(7) . .
C4 C5 H5 118.9 . .
C6 C5 H5 118.9 . .
C5 C6 C7 119.1(6) . .
C5 C6 C8 118.2(6) . .
C7 C6 C8 122.7(6) . .
O2 C7 C2 118.0(5) . .
O2 C7 C6 123.6(5) . .
C2 C7 C6 118.4(5) . .
N1 C8 C6 128.5(6) . .
N1 C8 H8 115.7 . .
C6 C8 H8 115.7 . .
C10 C9 N1 117.6(10) . .
C10 C9 H9A 107.9 . .
N1 C9 H9A 107.9 . .
C10 C9 H9B 107.9 . .
N1 C9 H9B 107.9 . .
H9A C9 H9B 107.2 . .
C9 C10 C11 115.2(10) . .
C9 C10 H10A 108.5 . .
C11 C10 H10A 108.5 . .
C9 C10 H10B 108.5 . .
C11 C10 H10B 108.5 . .
H10A C10 H10B 107.5 . .
N2 C11 C10 109.2(7) . .
N2 C11 H11A 109.8 . .
C10 C11 H11A 109.8 . .
N2 C11 H11B 109.8 . .
C10 C11 H11B 109.8 . .
H11A C11 H11B 108.3 . .
H10C C10A H10D 106.4 . .
N2 C12 C13 127.4(6) . .
N2 C12 H12 116.3 . .
C13 C12 H12 116.3 . .
C18 C13 C14 118.8(7) . .
C18 C13 C12 124.1(6) . .
C14 C13 C12 117.2(6) . .
C15 C14 C13 121.3(7) . .
C15 C14 H14 119.4 . .
C13 C14 H14 119.4 . .
C14 C15 C16 121.1(7) . .
C14 C15 H15 119.5 . .
C16 C15 H15 119.5 . .
C17 C16 C15 119.3(8) . .
C17 C16 H16 120.4 . .
C15 C16 H16 120.4 . .
O4 C17 C16 124.6(6) . .
O4 C17 C18 113.7(5) . .
C16 C17 C18 121.7(6) . .
O3 C18 C13 123.9(5) . .
O3 C18 C17 118.2(5) . .
C13 C18 C17 117.9(5) . .
O4 C19 H19A 109.5 . .
O4 C19 H19B 109.5 . .
H19A C19 H19B 109.5 . .
O4 C19 H19C 109.5 . .
H19A C19 H19C 109.5 . .
H19B C19 H19C 109.5 . .
O5 C20 H20A 109.5 . .
O5 C20 H20B 109.5 . .
H20A C20 H20B 109.5 . .
O5 C20 H20C 109.5 . .
H20A C20 H20C 109.5 . .
H20B C20 H20C 109.5 . .
C22 C21 O5 125.2(6) . .
C22 C21 C26 121.9(7) . .
O5 C21 C26 112.9(5) . .
C21 C22 C23 119.4(8) . .
C21 C22 H22 120.3 . .
C23 C22 H22 120.3 . .
C24 C23 C22 118.8(8) . .
C24 C23 H23 120.6 . .
C22 C23 H23 120.6 . .
C23 C24 C25 122.1(8) . .
C23 C24 H24 118.9 . .
C25 C24 H24 118.9 . .
C26 C25 C24 119.7(8) . .
C26 C25 C27 123.7(7) . .
C24 C25 C27 116.4(7) . .
O6 C26 C25 124.0(6) . .
O6 C26 C21 118.0(5) . .
C25 C26 C21 118.0(6) . .
N3 C27 C25 127.8(7) . .
N3 C27 H27 116.1 . .
C25 C27 H27 116.1 . .
C29 C28 N3 123.1(13) . .
C29 C28 H28A 106.6 . .
N3 C28 H28A 106.6 . .
C29 C28 H28B 106.6 . .
N3 C28 H28B 106.6 . .
H28A C28 H28B 106.5 . .
C28 C29 C30 115.9(16) . .
C28 C29 H29A 108.3 . .
C30 C29 H29A 108.3 . .
C28 C29 H29B 108.3 . .
C30 C29 H29B 108.3 . .
H29A C29 H29B 107.4 . .
N4 C30 C29 114.1(8) . .
N4 C30 H30A 108.7 . .
C29 C30 H30A 108.7 . .
N4 C30 H30B 108.7 . .
C29 C30 H30B 108.7 . .
H30A C30 H30B 107.6 . .
H29C C29A H29D 107.4 . .
N4 C31 C32 128.1(6) . .
N4 C31 H31 115.9 . .
C32 C31 H31 115.9 . .
C33 C32 C37 118.9(7) . .
C33 C32 C31 117.6(6) . .
C37 C32 C31 123.4(7) . .
C34 C33 C32 121.1(7) . .
C34 C33 H33 119.5 . .
C32 C33 H33 119.4 . .
C33 C34 C35 121.7(8) . .
C33 C34 H34 119.1 . .
C35 C34 H34 119.1 . .
C36 C35 C34 118.6(8) . .
C36 C35 H35 120.7 . .
C34 C35 H35 120.7 . .
O8 C36 C37 114.9(6) . .
O8 C36 C35 124.1(7) . .
C37 C36 C35 120.9(6) . .
O7 C37 C36 118.4(5) . .
O7 C37 C32 123.0(6) . .
C36 C37 C32 118.6(6) . .
O8 C38 H38A 109.5 . .
O8 C38 H38B 109.5 . .
H38A C38 H38B 109.5 . .
O8 C38 H38C 109.5 . .
H38A C38 H38C 109.5 . .
H38B C38 H38C 109.5 . .
N5 C39 Mo1 178.7(6) . .
N6 C40 Mo1 177.3(6) . .
N7 C41 Mo1 176.6(5) . .
N8 C42 Mo1 176.0(6) . .
N9 C43 Mo1 179.0(6) . .
N10 C44 Mo1 177.2(10) . .
N11 C45 Mo1 175.7(7) . .
N12 C46 Mo1 178.3(7) . .
O2 Cu1 N2 169.72(19) . .
O2 Cu1 N1 91.9(2) . .
N2 Cu1 N1 95.6(2) . .
O2 Cu1 O3 79.03(15) . .
N2 Cu1 O3 91.7(2) . .
N1 Cu1 O3 160.7(2) . .
O2 Cu1 N7 95.32(17) . 1_545
N2 Cu1 N7 90.6(2) . 1_545
N1 Cu1 N7 98.2(2) . 1_545
O3 Cu1 N7 99.58(19) . 1_545
O2 Cu1 Eu1 40.01(11) . .
N2 Cu1 Eu1 131.03(17) . .
N1 Cu1 Eu1 131.01(17) . .
O3 Cu1 Eu1 39.36(10) . .
N7 Cu1 Eu1 95.66(14) 1_545 .
O6 Cu2 N3 92.5(2) . .
O6 Cu2 N4 169.02(19) . .
N3 Cu2 N4 97.1(3) . .
O6 Cu2 O7 77.45(15) . .
N3 Cu2 O7 162.4(3) . .
N4 Cu2 O7 91.9(2) . .
O6 Cu2 N5 91.55(16) . .
N3 Cu2 N5 92.3(3) . .
N4 Cu2 N5 93.4(2) . .
O7 Cu2 N5 102.3(2) . .
O6 Cu2 Eu1 39.06(11) . .
N3 Cu2 Eu1 126.8(2) . .
N4 Cu2 Eu1 129.97(16) . .
O7 Cu2 Eu1 39.51(11) . .
N5 Cu2 Eu1 105.92(13) . .
O3 Eu1 O6 136.95(12) . .
O3 Eu1 O7 135.56(14) . .
O6 Eu1 O7 62.26(13) . .
O3 Eu1 O2 63.56(13) . .
O6 Eu1 O2 119.38(13) . .
O7 Eu1 O2 153.80(13) . .
O3 Eu1 N8 101.32(16) . 1_545
O6 Eu1 N8 121.43(16) . 1_545
O7 Eu1 N8 81.84(15) . 1_545
O2 Eu1 N8 75.76(16) . 1_545
O3 Eu1 O4 64.22(13) . .
O6 Eu1 O4 86.10(14) . .
O7 Eu1 O4 82.52(14) . .
O2 Eu1 O4 123.20(13) . .
N8 Eu1 O4 135.66(19) 1_545 .
O3 Eu1 O1 126.76(13) . .
O6 Eu1 O1 69.09(14) . .
O7 Eu1 O1 96.54(14) . .
O2 Eu1 O1 63.57(12) . .
N8 Eu1 O1 71.22(19) 1_545 .
O4 Eu1 O1 151.93(14) . .
O3 Eu1 O5 79.45(13) . .
O6 Eu1 O5 63.73(12) . .
O7 Eu1 O5 123.40(12) . .
O2 Eu1 O5 71.87(12) . .
N8 Eu1 O5 143.26(18) 1_545 .
O4 Eu1 O5 78.23(15) . .
O1 Eu1 O5 79.05(14) . .
O3 Eu1 O8 76.83(14) . .
O6 Eu1 O8 121.34(13) . .
O7 Eu1 O8 63.05(14) . .
O2 Eu1 O8 118.94(13) . .
N8 Eu1 O8 68.50(19) 1_545 .
O4 Eu1 O8 67.40(16) . .
O1 Eu1 O8 136.78(15) . .
O5 Eu1 O8 144.17(15) . .
O3 Eu1 Cu2 152.98(9) . .
O6 Eu1 Cu2 31.09(9) . .
O7 Eu1 Cu2 32.02(9) . .
O2 Eu1 Cu2 139.72(9) . .
N8 Eu1 Cu2 99.01(12) 1_545 .
O4 Eu1 Cu2 88.78(10) . .
O1 Eu1 Cu2 76.82(9) . .
O5 Eu1 Cu2 94.61(9) . .
O8 Eu1 Cu2 94.49(10) . .
O3 Eu1 Cu1 32.27(9) . .
O6 Eu1 Cu1 138.65(9) . .
O7 Eu1 Cu1 158.96(9) . .
O2 Eu1 Cu1 31.55(9) . .
N8 Eu1 Cu1 85.43(12) 1_545 .
O4 Eu1 Cu1 95.21(10) . .
O1 Eu1 Cu1 95.12(9) . .
O5 Eu1 Cu1 76.06(9) . .
O8 Eu1 Cu1 96.69(10) . .
Cu2 Eu1 Cu1 168.820(18) . .
C45 Mo1 C44 77.3(4) . .
C45 Mo1 C41 140.5(2) . .
C44 Mo1 C41 111.7(3) . .
C45 Mo1 C39 71.8(2) . .
C44 Mo1 C39 81.5(2) . .
C41 Mo1 C39 145.8(2) . .
C45 Mo1 C40 121.3(3) . .
C44 Mo1 C40 141.1(3) . .
C41 Mo1 C40 76.7(2) . .
C39 Mo1 C40 74.25(19) . .
C45 Mo1 C43 140.9(3) . .
C44 Mo1 C43 71.1(3) . .
C41 Mo1 C43 74.3(2) . .
C39 Mo1 C43 81.2(2) . .
C40 Mo1 C43 75.5(2) . .
C45 Mo1 C46 74.4(3) . .
C44 Mo1 C46 144.4(3) . .
C41 Mo1 C46 79.0(3) . .
C39 Mo1 C46 109.1(3) . .
C40 Mo1 C46 73.5(2) . .
C43 Mo1 C46 142.8(2) . .
C45 Mo1 C42 76.1(3) . .
C44 Mo1 C42 73.6(3) . .
C41 Mo1 C42 70.5(2) . .
C39 Mo1 C42 142.85(19) . .
C40 Mo1 C42 140.5(2) . .
C43 Mo1 C42 114.7(3) . .
C46 Mo1 C42 79.0(3) . .
C8 N1 C9 115.9(7) . .
C8 N1 Cu1 124.7(5) . .
C9 N1 Cu1 119.4(6) . .
C12 N2 C11 115.9(6) . .
C12 N2 Cu1 124.7(4) . .
C11 N2 Cu1 119.3(5) . .
C27 N3 C28 116.4(8) . .
C27 N3 Cu2 124.6(5) . .
C28 N3 Cu2 118.7(7) . .
C31 N4 C30 114.9(7) . .
C31 N4 Cu2 122.0(5) . .
C30 N4 Cu2 122.5(6) . .
C39 N5 Cu2 142.6(5) . .
C41 N7 Cu1 138.8(5) . 1_565
C42 N8 Eu1 147.4(5) . 1_565
C2 O1 C1 118.4(5) . .
C2 O1 Eu1 116.6(3) . .
C1 O1 Eu1 124.8(4) . .
C7 O2 Cu1 126.7(3) . .
C7 O2 Eu1 120.4(3) . .
Cu1 O2 Eu1 108.44(16) . .
C18 O3 Cu1 124.8(3) . .
C18 O3 Eu1 124.1(3) . .
Cu1 O3 Eu1 108.37(16) . .
C17 O4 C19 115.9(5) . .
C17 O4 Eu1 119.7(3) . .
C19 O4 Eu1 123.6(4) . .
C21 O5 C20 115.3(5) . .
C21 O5 Eu1 115.8(3) . .
C20 O5 Eu1 128.2(4) . .
C26 O6 Cu2 126.5(4) . .
C26 O6 Eu1 121.1(3) . .
Cu2 O6 Eu1 109.85(16) . .
C37 O7 Cu2 124.3(3) . .
C37 O7 Eu1 125.9(4) . .
Cu2 O7 Eu1 108.48(16) . .
C36 O8 C38 117.5(5) . .
C36 O8 Eu1 117.7(4) . .
C38 O8 Eu1 124.3(4) . .

loop_
_geom_bond_atom_site_label_1
_geom_bond_atom_site_label_2
_geom_bond_distance
_geom_bond_site_symmetry_2
C1 O1 1.424(8) .
C1 H1A 0.9600 .
C1 H1B 0.9600 .
C1 H1C 0.9600 .
C2 O1 1.375(7) .
C2 C3 1.382(9) .
C2 C7 1.393(8) .
C3 C4 1.390(12) .
C3 H3 0.9300 .
C4 C5 1.351(13) .
C4 H4 0.9300 .
C5 C6 1.386(10) .
C5 H5 0.9300 .
C6 C7 1.396(7) .
C6 C8 1.452(10) .
C7 O2 1.331(6) .
C8 N1 1.231(10) .
C8 H8 0.9300 .
C9 C10 1.428(18) .
C9 N1 1.484(9) .
C9 H9A 0.9700 .
C9 H9B 0.9700 .
C10 C11 1.500(16) .
C10 H10A 0.9700 .
C10 H10B 0.9700 .
C11 N2 1.488(9) .
C11 H11A 0.9700 .
C11 H11B 0.9700 .
C10A H10C 0.9700 .
C10A H10D 0.9700 .
C12 N2 1.276(9) .
C12 C13 1.425(10) .
C12 H12 0.9300 .
C13 C18 1.403(8) .
C13 C14 1.407(10) .
C14 C15 1.358(13) .
C14 H14 0.9300 .
C15 C16 1.375(12) .
C15 H15 0.9300 .
C16 C17 1.369(9) .
C16 H16 0.9300 .
C17 O4 1.368(7) .
C17 C18 1.420(8) .
C18 O3 1.322(6) .
C19 O4 1.432(8) .
C19 H19A 0.9600 .
C19 H19B 0.9600 .
C19 H19C 0.9600 .
C20 O5 1.444(7) .
C20 H20A 0.9600 .
C20 H20B 0.9600 .
C20 H20C 0.9600 .
C21 C22 1.367(9) .
C21 O5 1.406(7) .
C21 C26 1.410(9) .
C22 C23 1.410(13) .
C22 H22 0.9300 .
C23 C24 1.359(15) .
C23 H23 0.9300 .
C24 C25 1.397(11) .
C24 H24 0.9300 .
C25 C26 1.382(9) .
C25 C27 1.433(11) .
C26 O6 1.341(7) .
C27 N3 1.259(11) .
C27 H27 0.9300 .
C28 C29 1.29(2) .
C28 N3 1.499(11) .
C28 H28A 0.9700 .
C28 H28B 0.9700 .
C29 C30 1.54(2) .
C29 H29A 0.9700 .
C29 H29B 0.9700 .
C30 N4 1.503(10) .
C30 H30A 0.9700 .
C30 H30B 0.9700 .
C29A H29C 0.9700 .
C29A H29D 0.9700 .
C31 N4 1.274(10) .
C31 C32 1.436(10) .
C31 H31 0.9300 .
C32 C33 1.409(11) .
C32 C37 1.415(8) .
C33 C34 1.322(13) .
C33 H33 0.9300 .
C34 C35 1.396(12) .
C34 H34 0.9300 .
C35 C36 1.394(10) .
C35 H35 0.9300 .
C36 O8 1.382(7) .
C36 C37 1.388(9) .
C37 O7 1.329(7) .
C38 O8 1.442(8) .
C38 H38A 0.9600 .
C38 H38B 0.9600 .
C38 H38C 0.9600 .
C39 N5 1.145(6) .
C39 Mo1 2.155(5) .
C40 N6 1.142(8) .
C40 Mo1 2.158(6) .
C41 N7 1.147(7) .
C41 Mo1 2.150(5) .
C42 N8 1.129(7) .
C42 Mo1 2.168(5) .
C43 N9 1.143(9) .
C43 Mo1 2.167(7) .
C44 N10 1.152(10) .
C44 Mo1 2.148(7) .
C45 N11 1.140(9) .
C45 Mo1 2.144(7) .
C46 N12 1.139(10) .
C46 Mo1 2.167(7) .
Cu1 O2 1.959(4) .
Cu1 N2 1.980(5) .
Cu1 N1 1.981(5) .
Cu1 O3 1.998(4) .
Cu1 N7 2.323(5) 1_545
Cu1 Eu1 3.5518(6) .
Cu2 O6 1.948(4) .
Cu2 N3 1.974(6) .
Cu2 N4 1.974(5) .
Cu2 O7 1.983(4) .
Cu2 N5 2.339(5) .
Cu2 Eu1 3.5479(7) .
Eu1 O3 2.374(3) .
Eu1 O6 2.377(4) .
Eu1 O7 2.380(4) .
Eu1 O2 2.407(4) .
Eu1 N8 2.499(5) 1_545
Eu1 O4 2.508(4) .
Eu1 O1 2.512(4) .
Eu1 O5 2.523(4) .
Eu1 O8 2.591(5) .
N7 Cu1 2.323(5) 1_565
N8 Eu1 2.499(5) 1_565
